data_4105574
loop_
_publ_author_name
'Yi Ren'
'Thomas Baumgartner'

_publ_contact_author
;
    Thomas Baumgartner
    Department of Chemistry
    University of Calgary
    2500 University Drive N.W.
    Calgary, Alberta, Canada T2N 1N4  
;
_publ_contact_author_email ' thomas.baumgartner@ucalgary.ca '
_publ_contact_author_phone ' (403)220-3039 '
_publ_section_title
;
 Dually Switchable Heterotetracenes: Addressing the Photophysical
 Properties and Self-Organization of the P-S System
;
_journal_name_full 'Journal of the American Chemical Society'
_journal_page_first 1328
_journal_page_last 1340
_journal_paper_doi 10.1021/ja108081b
_journal_volume 133
_journal_year 2011
_chemical_formula_moiety 'C21 H16 O2 P S, C3 H6 O, C F3 O3 S'
_chemical_formula_sum 'C25 H22 F3 O6 P S2'
_chemical_formula_weight 570.52
_chemical_name_systematic
;
 ?
;
_space_group_IT_number 2
_symmetry_cell_setting triclinic
_symmetry_space_group_name_Hall '-P 1'
_symmetry_space_group_name_H-M 'P -1'
_atom_sites_solution_hydrogens geom
_atom_sites_solution_primary direct
_atom_sites_solution_secondary difmap
_audit_creation_date 2010-04-04T12:40:33-00:00
_audit_creation_method 'WinGX routine CIF_UPDATE'
_cell_angle_alpha 91.953(2)
_cell_angle_beta 97.815(2)
_cell_angle_gamma 102.315(2)
_cell_formula_units_Z 2
_cell_length_a 7.9100(3)
_cell_length_b 11.2380(3)
_cell_length_c 15.1950(5)
_cell_measurement_reflns_used 5670
_cell_measurement_temperature 173(2)
_cell_measurement_theta_max 27.55
_cell_measurement_theta_min 1.86
_cell_volume 1304.61(8)
_computing_cell_refinement 'HKL DENZO (Otwinowski & Minor, 1997)'
_computing_data_collection 'COLLECT (Hooft, 1998)'
_computing_data_reduction 'SCALEPACK (Otwinowski & Minor, 1997)'
_computing_molecular_graphics 'ORTEP-3 (Farrugia, 1997)'
_computing_publication_material 'SHELXL-97 (Sheldrick, 2008)'
_computing_structure_refinement 'SHELXL-97 (Sheldrick, 1997)'
_computing_structure_solution 'SIR92 (Altomare et al., 1991)'
_diffrn_ambient_temperature 173(2)
_diffrn_measured_fraction_theta_full 0.984
_diffrn_measured_fraction_theta_max 0.984
_diffrn_measurement_device_type 'Bruker APEX2 CCD'
_diffrn_measurement_method ' \w and \f'
_diffrn_radiation_monochromator graphite
_diffrn_radiation_type MoK\a
_diffrn_radiation_wavelength 0.71073
_diffrn_reflns_av_R_equivalents 0.0262
_diffrn_reflns_av_unetI/netI 0.0346
_diffrn_reflns_limit_h_max 10
_diffrn_reflns_limit_h_min -10
_diffrn_reflns_limit_k_max 14
_diffrn_reflns_limit_k_min -14
_diffrn_reflns_limit_l_max 19
_diffrn_reflns_limit_l_min -19
_diffrn_reflns_number 10854
_diffrn_reflns_theta_full 27.55
_diffrn_reflns_theta_max 27.55
_diffrn_reflns_theta_min 1.86
_exptl_absorpt_coefficient_mu 0.326
_exptl_absorpt_correction_T_max 0.9682
_exptl_absorpt_correction_T_min 0.9620
_exptl_absorpt_correction_type multi-scan
_exptl_absorpt_process_details 'SORTAV: (Blessing, 1997)'
_exptl_crystal_colour yellow
_exptl_crystal_density_diffrn 1.452
_exptl_crystal_description needle
_exptl_crystal_F_000 588
_exptl_crystal_size_max 0.12
_exptl_crystal_size_mid 0.11
_exptl_crystal_size_min 0.1
_refine_diff_density_max 0.408
_refine_diff_density_min -0.448
_refine_diff_density_rms 0.11
_refine_ls_extinction_method none
_refine_ls_goodness_of_fit_ref 1.12
_refine_ls_hydrogen_treatment constr
_refine_ls_matrix_type full
_refine_ls_number_parameters 334
_refine_ls_number_reflns 5939
_refine_ls_number_restraints 0
_refine_ls_restrained_S_all 1.12
_refine_ls_R_factor_all 0.0575
_refine_ls_R_factor_gt 0.0451
_refine_ls_shift/su_max 0.001
_refine_ls_shift/su_mean 0
_refine_ls_structure_factor_coef Fsqd
_refine_ls_weighting_details 'calc w=1/[\s^2^(Fo^2^)+(0.0613P)^2^+1.0705P] where P=(Fo^2^+2Fc^2^)/3'
_refine_ls_weighting_scheme calc
_refine_ls_wR_factor_gt 0.117
_refine_ls_wR_factor_ref 0.1377
_reflns_number_gt 5026
_reflns_number_total 5939
_reflns_threshold_expression >2sigma(I)
_cod_data_source_file ja108081b_si_005.cif
_cod_data_source_block 3d
_cod_original_cell_volume 1304.61(7)
_cod_database_code 4105574

loop_
_symmetry_equiv_pos_as_xyz
'x, y, z'
'-x, -y, -z'

loop_
_atom_site_label
_atom_site_type_symbol
_atom_site_fract_x
_atom_site_fract_y
_atom_site_fract_z
_atom_site_U_iso_or_equiv
_atom_site_adp_type
_atom_site_occupancy
_atom_site_symmetry_multiplicity
_atom_site_calc_flag
_atom_site_refinement_flags
C1 C 0.3580(3) 0.06291(19) 0.64070(15) 0.0253(4) Uani 1 1 d .
H11A H 0.2894 0.034 0.6879 0.038 Uiso 1 1 calc R
H11B H 0.4439 0.0128 0.6355 0.038 Uiso 1 1 calc R
H11C H 0.2797 0.0566 0.5841 0.038 Uiso 1 1 calc R
C2 C 0.8556(3) 0.1273(2) 0.77815(15) 0.0268(5) Uani 1 1 d .
H2 H 0.8093 0.0816 0.7232 0.032 Uiso 1 1 calc R
C3 C 1.0096(3) 0.1103(2) 0.82789(17) 0.0344(5) Uani 1 1 d .
H3 H 1.0681 0.0522 0.8064 0.041 Uiso 1 1 calc R
C4 C 1.0782(4) 0.1764(3) 0.90778(19) 0.0416(6) Uani 1 1 d .
H4 H 1.1839 0.1638 0.94 0.05 Uiso 1 1 calc R
C5 C 0.9947(4) 0.2615(2) 0.94181(18) 0.0385(6) Uani 1 1 d .
H5 H 1.0408 0.3065 0.997 0.046 Uiso 1 1 calc R
C6 C 0.8428(3) 0.2776(2) 0.89238(15) 0.0278(5) Uani 1 1 d .
C7 C 0.7719(3) 0.21221(19) 0.81047(14) 0.0233(4) Uani 1 1 d .
C8 C 0.6117(3) 0.24816(19) 0.77175(14) 0.0226(4) Uani 1 1 d .
C9 C 0.5629(3) 0.33461(19) 0.81959(14) 0.0242(4) Uani 1 1 d .
C10 C 0.4029(3) 0.3728(2) 0.78427(15) 0.0250(4) Uani 1 1 d .
C11 C 0.3181(3) 0.4507(2) 0.82522(16) 0.0312(5) Uani 1 1 d .
H11 H 0.3679 0.4922 0.8813 0.037 Uiso 1 1 calc R
C12 C 0.1574(3) 0.4666(2) 0.78164(18) 0.0336(5) Uani 1 1 d .
H12 H 0.0975 0.5196 0.8086 0.04 Uiso 1 1 calc R
C13 C 0.0847(3) 0.4062(2) 0.69990(17) 0.0293(5) Uani 1 1 d .
H13 H -0.0256 0.417 0.6721 0.035 Uiso 1 1 calc R
C14 C 0.1710(3) 0.3294(2) 0.65747(15) 0.0263(4) Uani 1 1 d .
H14 H 0.1216 0.2889 0.601 0.032 Uiso 1 1 calc R
C15 C 0.3302(3) 0.31429(19) 0.69999(14) 0.0232(4) Uani 1 1 d .
C21 C 0.5957(3) 0.27503(19) 0.58353(14) 0.0216(4) Uani 1 1 d .
C22 C 0.6766(3) 0.1976(2) 0.53899(15) 0.0261(4) Uani 1 1 d .
H22 H 0.6582 0.1135 0.5503 0.031 Uiso 1 1 calc R
C23 C 0.7845(3) 0.2448(2) 0.47773(16) 0.0309(5) Uani 1 1 d .
H23 H 0.8405 0.193 0.4469 0.037 Uiso 1 1 calc R
C24 C 0.8103(3) 0.3676(2) 0.46179(17) 0.0330(5) Uani 1 1 d .
H24 H 0.8837 0.3993 0.4197 0.04 Uiso 1 1 calc R
C25 C 0.7304(3) 0.4447(2) 0.50645(17) 0.0323(5) Uani 1 1 d .
H25 H 0.7498 0.5288 0.4952 0.039 Uiso 1 1 calc R
C26 C 0.6222(3) 0.3989(2) 0.56761(15) 0.0266(5) Uani 1 1 d .
H26 H 0.5667 0.4512 0.5983 0.032 Uiso 1 1 calc R
C27 C 0.7682(4) 0.7296(3) 0.6950(2) 0.0454(7) Uani 1 1 d .
C31 C 0.4295(4) 0.9278(3) 0.85820(18) 0.0411(6) Uani 1 1 d .
C32 C 0.3189(6) 0.8157(3) 0.8075(3) 0.0770(12) Uani 1 1 d .
H32A H 0.2202 0.837 0.77 0.115 Uiso 1 1 calc R
H32B H 0.2748 0.7563 0.8493 0.115 Uiso 1 1 calc R
H32C H 0.3892 0.7801 0.7699 0.115 Uiso 1 1 calc R
C33 C 0.5874(4) 0.9125(3) 0.9192(2) 0.0544(8) Uani 1 1 d .
H33A H 0.6492 0.9919 0.9486 0.082 Uiso 1 1 calc R
H33B H 0.6654 0.8798 0.8848 0.082 Uiso 1 1 calc R
H33C H 0.5512 0.8559 0.9643 0.082 Uiso 1 1 calc R
S1 S 0.71578(8) 0.38274(5) 0.91731(4) 0.03076(15) Uani 1 1 d .
S2 S 0.80087(7) 0.84341(5) 0.61290(4) 0.02897(15) Uani 1 1 d .
P1 P 0.46798(7) 0.21727(5) 0.66724(3) 0.01992(13) Uani 1 1 d .
O1 O 0.8082(3) 0.50597(16) 0.91085(14) 0.0453(5) Uani 1 1 d .
O2 O 0.6361(3) 0.35393(19) 0.99562(12) 0.0461(5) Uani 1 1 d .
O3 O 0.6645(3) 0.90842(18) 0.62020(15) 0.0473(5) Uani 1 1 d .
O4 O 0.7808(3) 0.77041(18) 0.53056(12) 0.0408(4) Uani 1 1 d .
O5 O 0.9747(2) 0.91217(18) 0.64389(14) 0.0430(5) Uani 1 1 d .
O6 O 0.3950(3) 1.02704(19) 0.84994(14) 0.0470(5) Uani 1 1 d .
F1 F 0.6064(3) 0.66114(17) 0.68148(17) 0.0728(6) Uani 1 1 d .
F2 F 0.7972(4) 0.7823(2) 0.77718(13) 0.0763(7) Uani 1 1 d .
F3 F 0.8778(3) 0.65429(18) 0.69225(14) 0.0648(5) Uani 1 1 d .

loop_
_atom_site_aniso_label
_atom_site_aniso_U_11
_atom_site_aniso_U_22
_atom_site_aniso_U_33
_atom_site_aniso_U_23
_atom_site_aniso_U_13
_atom_site_aniso_U_12
C1 0.0251(10) 0.0199(10) 0.0280(11) -0.0022(8) 0.0014(8) 0.0009(8)
C2 0.0266(11) 0.0275(11) 0.0265(11) -0.0023(8) 0.0017(9) 0.0082(9)
C3 0.0305(12) 0.0368(13) 0.0368(13) -0.0005(10) -0.0003(10) 0.0132(10)
C4 0.0326(13) 0.0452(15) 0.0448(15) -0.0006(12) -0.0126(11) 0.0153(11)
C5 0.0395(14) 0.0405(14) 0.0317(13) -0.0067(10) -0.0107(11) 0.0114(11)
C6 0.0306(11) 0.0253(11) 0.0254(11) -0.0034(8) -0.0013(9) 0.0054(9)
C7 0.0217(10) 0.0236(10) 0.0229(10) 0.0005(8) 0.0008(8) 0.0028(8)
C8 0.0231(10) 0.0229(10) 0.0212(10) -0.0017(8) 0.0026(8) 0.0044(8)
C9 0.0271(11) 0.0234(10) 0.0214(10) -0.0038(8) 0.0030(8) 0.0049(8)
C10 0.0264(11) 0.0252(10) 0.0247(11) -0.0012(8) 0.0052(8) 0.0080(8)
C11 0.0381(13) 0.0289(11) 0.0292(12) -0.0050(9) 0.0082(10) 0.0122(10)
C12 0.0375(13) 0.0276(11) 0.0420(14) 0.0006(10) 0.0158(11) 0.0150(10)
C13 0.0232(11) 0.0311(11) 0.0371(13) 0.0064(9) 0.0081(9) 0.0111(9)
C14 0.0241(10) 0.0288(11) 0.0270(11) 0.0027(8) 0.0052(8) 0.0071(9)
C15 0.0236(10) 0.0221(10) 0.0246(10) -0.0002(8) 0.0058(8) 0.0053(8)
C21 0.0203(10) 0.0221(10) 0.0213(10) -0.0021(8) 0.0001(8) 0.0044(8)
C22 0.0274(11) 0.0217(10) 0.0292(11) -0.0030(8) 0.0058(9) 0.0049(8)
C23 0.0266(11) 0.0360(12) 0.0313(12) -0.0036(9) 0.0080(9) 0.0079(9)
C24 0.0291(12) 0.0376(13) 0.0323(12) 0.0065(10) 0.0104(10) 0.0025(10)
C25 0.0306(12) 0.0268(11) 0.0404(14) 0.0095(10) 0.0089(10) 0.0045(9)
C26 0.0261(11) 0.0236(10) 0.0314(12) 0.0004(8) 0.0051(9) 0.0079(8)
C27 0.0552(18) 0.0385(14) 0.0441(16) -0.0049(12) 0.0156(13) 0.0102(13)
C31 0.0426(15) 0.0497(16) 0.0337(14) 0.0108(12) 0.0062(11) 0.0147(12)
C32 0.090(3) 0.0472(19) 0.081(3) 0.0051(18) -0.026(2) 0.0103(19)
C33 0.0495(18) 0.075(2) 0.0445(17) 0.0078(15) 0.0013(14) 0.0287(16)
S1 0.0365(3) 0.0299(3) 0.0239(3) -0.0090(2) -0.0034(2) 0.0095(2)
S2 0.0233(3) 0.0289(3) 0.0341(3) -0.0076(2) 0.0013(2) 0.0078(2)
P1 0.0191(3) 0.0202(3) 0.0200(3) -0.00316(19) 0.00178(19) 0.00480(19)
O1 0.0495(12) 0.0287(9) 0.0506(12) -0.0143(8) -0.0096(9) 0.0060(8)
O2 0.0616(13) 0.0562(12) 0.0252(9) -0.0069(8) 0.0080(9) 0.0236(10)
O3 0.0343(10) 0.0409(10) 0.0674(14) -0.0171(9) -0.0045(9) 0.0203(8)
O4 0.0438(11) 0.0466(11) 0.0319(10) -0.0117(8) 0.0004(8) 0.0150(9)
O5 0.0249(9) 0.0451(11) 0.0537(12) -0.0113(9) 0.0040(8) -0.0008(8)
O6 0.0517(12) 0.0489(12) 0.0432(11) 0.0082(9) 0.0043(9) 0.0180(10)
F1 0.0669(13) 0.0433(10) 0.1070(18) -0.0025(10) 0.0435(13) -0.0089(9)
F2 0.123(2) 0.0686(13) 0.0387(10) -0.0043(9) 0.0270(12) 0.0172(13)
F3 0.0871(15) 0.0532(11) 0.0640(13) 0.0079(9) 0.0069(11) 0.0393(11)

loop_
_atom_type_symbol
_atom_type_description
_atom_type_scat_dispersion_real
_atom_type_scat_dispersion_imag
_atom_type_scat_source
C C 0.0033 0.0016 'International Tables Vol C Tables 4.2.6.8 and 6.1.1.4'
H H 0 0 'International Tables Vol C Tables 4.2.6.8 and 6.1.1.4'
S S 0.1246 0.1234 'International Tables Vol C Tables 4.2.6.8 and 6.1.1.4'
P P 0.1023 0.0942 'International Tables Vol C Tables 4.2.6.8 and 6.1.1.4'
O O 0.0106 0.006 'International Tables Vol C Tables 4.2.6.8 and 6.1.1.4'
F F 0.0171 0.0103 'International Tables Vol C Tables 4.2.6.8 and 6.1.1.4'

loop_
_geom_angle_atom_site_label_1
_geom_angle_atom_site_label_2
_geom_angle_atom_site_label_3
_geom_angle
P1 C1 H11A 109.5
P1 C1 H11B 109.5
H11A C1 H11B 109.5
P1 C1 H11C 109.5
H11A C1 H11C 109.5
H11B C1 H11C 109.5
C7 C2 C3 118.7(2)
C7 C2 H2 120.7
C3 C2 H2 120.7
C4 C3 C2 121.2(2)
C4 C3 H3 119.4
C2 C3 H3 119.4
C3 C4 C5 120.9(2)
C3 C4 H4 119.5
C5 C4 H4 119.5
C6 C5 C4 117.5(2)
C6 C5 H5 121.2
C4 C5 H5 121.2
C5 C6 C7 122.4(2)
C5 C6 S1 126.98(19)
C7 C6 S1 110.58(17)
C2 C7 C6 119.3(2)
C2 C7 C8 129.7(2)
C6 C7 C8 111.02(19)
C9 C8 C7 115.7(2)
C9 C8 P1 108.20(17)
C7 C8 P1 135.76(16)
C8 C9 C10 117.8(2)
C8 C9 S1 110.34(17)
C10 C9 S1 131.87(16)
C11 C10 C15 120.4(2)
C11 C10 C9 128.1(2)
C15 C10 C9 111.45(19)
C10 C11 C12 118.3(2)
C10 C11 H11 120.8
C12 C11 H11 120.8
C13 C12 C11 120.9(2)
C13 C12 H12 119.6
C11 C12 H12 119.6
C12 C13 C14 121.1(2)
C12 C13 H13 119.5
C14 C13 H13 119.5
C15 C14 C13 118.1(2)
C15 C14 H14 120.9
C13 C14 H14 120.9
C14 C15 C10 121.2(2)
C14 C15 P1 129.40(17)
C10 C15 P1 109.31(16)
C22 C21 C26 120.9(2)
C22 C21 P1 119.44(16)
C26 C21 P1 119.54(16)
C23 C22 C21 119.2(2)
C23 C22 H22 120.4
C21 C22 H22 120.4
C24 C23 C22 119.9(2)
C24 C23 H23 120.1
C22 C23 H23 120.1
C23 C24 C25 120.9(2)
C23 C24 H24 119.5
C25 C24 H24 119.5
C24 C25 C26 119.9(2)
C24 C25 H25 120
C26 C25 H25 120
C25 C26 C21 119.2(2)
C25 C26 H26 120.4
C21 C26 H26 120.4
F1 C27 F2 107.9(3)
F1 C27 F3 107.3(2)
F2 C27 F3 107.3(3)
F1 C27 S2 111.8(2)
F2 C27 S2 111.0(2)
F3 C27 S2 111.2(2)
O6 C31 C32 121.9(3)
O6 C31 C33 121.2(3)
C32 C31 C33 116.9(3)
C31 C32 H32A 109.5
C31 C32 H32B 109.5
H32A C32 H32B 109.5
C31 C32 H32C 109.5
H32A C32 H32C 109.5
H32B C32 H32C 109.5
C31 C33 H33A 109.5
C31 C33 H33B 109.5
H33A C33 H33B 109.5
C31 C33 H33C 109.5
H33A C33 H33C 109.5
H33B C33 H33C 109.5
O1 S1 O2 118.20(12)
O1 S1 C6 111.07(12)
O2 S1 C6 111.79(12)
O1 S1 C9 109.45(11)
O2 S1 C9 111.00(12)
C6 S1 C9 92.35(11)
O5 S2 O3 114.92(12)
O5 S2 O4 115.29(12)
O3 S2 O4 114.98(12)
O5 S2 C27 102.56(14)
O3 S2 C27 103.46(14)
O4 S2 C27 103.10(12)
C1 P1 C21 111.50(10)
C1 P1 C8 116.00(10)
C21 P1 C8 106.65(10)
C1 P1 C15 114.06(10)
C21 P1 C15 114.46(10)
C8 P1 C15 92.83(10)

loop_
_geom_bond_atom_site_label_1
_geom_bond_atom_site_label_2
_geom_bond_distance
C1 P1 1.773(2)
C1 H11A 0.98
C1 H11B 0.98
C1 H11C 0.98
C2 C7 1.384(3)
C2 C3 1.396(3)
C2 H2 0.95
C3 C4 1.381(4)
C3 H3 0.95
C4 C5 1.395(4)
C4 H4 0.95
C5 C6 1.377(3)
C5 H5 0.95
C6 C7 1.405(3)
C6 S1 1.769(2)
C7 C8 1.466(3)
C8 C9 1.345(3)
C8 P1 1.799(2)
C9 C10 1.462(3)
C9 S1 1.771(2)
C10 C11 1.390(3)
C10 C15 1.408(3)
C11 C12 1.401(4)
C11 H11 0.95
C12 C13 1.384(4)
C12 H12 0.95
C13 C14 1.400(3)
C13 H13 0.95
C14 C15 1.382(3)
C14 H14 0.95
C15 P1 1.800(2)
C21 C22 1.393(3)
C21 C26 1.398(3)
C21 P1 1.785(2)
C22 C23 1.391(3)
C22 H22 0.95
C23 C24 1.385(4)
C23 H23 0.95
C24 C25 1.386(4)
C24 H24 0.95
C25 C26 1.386(3)
C25 H25 0.95
C26 H26 0.95
C27 F1 1.330(4)
C27 F2 1.333(3)
C27 F3 1.338(3)
C27 S2 1.820(3)
C31 O6 1.210(3)
C31 C32 1.492(5)
C31 C33 1.496(4)
C32 H32A 0.98
C32 H32B 0.98
C32 H32C 0.98
C33 H33A 0.98
C33 H33B 0.98
C33 H33C 0.98
S1 O1 1.435(2)
S1 O2 1.436(2)
S2 O5 1.4340(18)
S2 O3 1.4399(19)
S2 O4 1.4437(18)

loop_
_geom_torsion_atom_site_label_1
_geom_torsion_atom_site_label_2
_geom_torsion_atom_site_label_3
_geom_torsion_atom_site_label_4
_geom_torsion
C7 C2 C3 C4 -0.1(4)
C2 C3 C4 C5 0.7(4)
C3 C4 C5 C6 -0.6(4)
C4 C5 C6 C7 -0.1(4)
C4 C5 C6 S1 -177.3(2)
C3 C2 C7 C6 -0.6(3)
C3 C2 C7 C8 179.4(2)
C5 C6 C7 C2 0.7(4)
S1 C6 C7 C2 178.38(17)
C5 C6 C7 C8 -179.3(2)
S1 C6 C7 C8 -1.7(2)
C2 C7 C8 C9 -179.8(2)
C6 C7 C8 C9 0.2(3)
C2 C7 C8 P1 -7.9(4)
C6 C7 C8 P1 172.12(18)
C7 C8 C9 C10 -179.40(18)
P1 C8 C9 C10 6.5(2)
C7 C8 C9 S1 1.3(2)
P1 C8 C9 S1 -172.73(11)
C8 C9 C10 C11 173.2(2)
S1 C9 C10 C11 -7.7(4)
C8 C9 C10 C15 -3.5(3)
S1 C9 C10 C15 175.63(17)
C15 C10 C11 C12 1.7(3)
C9 C10 C11 C12 -174.7(2)
C10 C11 C12 C13 0.1(4)
C11 C12 C13 C14 -1.3(4)
C12 C13 C14 C15 0.8(3)
C13 C14 C15 C10 0.9(3)
C13 C14 C15 P1 176.34(17)
C11 C10 C15 C14 -2.2(3)
C9 C10 C15 C14 174.7(2)
C11 C10 C15 P1 -178.46(18)
C9 C10 C15 P1 -1.5(2)
C26 C21 C22 C23 -0.2(3)
P1 C21 C22 C23 -176.11(18)
C21 C22 C23 C24 0.0(4)
C22 C23 C24 C25 0.3(4)
C23 C24 C25 C26 -0.4(4)
C24 C25 C26 C21 0.2(4)
C22 C21 C26 C25 0.1(3)
P1 C21 C26 C25 176.00(18)
C5 C6 S1 O1 67.7(3)
C7 C6 S1 O1 -109.83(18)
C5 C6 S1 O2 -66.7(3)
C7 C6 S1 O2 115.80(18)
C5 C6 S1 C9 179.6(2)
C7 C6 S1 C9 2.06(18)
C8 C9 S1 O1 111.40(18)
C10 C9 S1 O1 -67.7(2)
C8 C9 S1 O2 -116.36(18)
C10 C9 S1 O2 64.5(2)
C8 C9 S1 C6 -1.93(18)
C10 C9 S1 C6 178.9(2)
F1 C27 S2 O5 175.24(19)
F2 C27 S2 O5 54.6(3)
F3 C27 S2 O5 -64.8(2)
F1 C27 S2 O3 55.4(2)
F2 C27 S2 O3 -65.2(3)
F3 C27 S2 O3 175.4(2)
F1 C27 S2 O4 -64.7(2)
F2 C27 S2 O4 174.7(2)
F3 C27 S2 O4 55.3(2)
C22 C21 P1 C1 -34.5(2)
C26 C21 P1 C1 149.56(18)
C22 C21 P1 C8 93.06(19)
C26 C21 P1 C8 -82.89(19)
C22 C21 P1 C15 -165.83(17)
C26 C21 P1 C15 18.2(2)
C9 C8 P1 C1 -124.65(16)
C7 C8 P1 C1 63.0(2)
C9 C8 P1 C21 110.50(16)
C7 C8 P1 C21 -61.8(2)
C9 C8 P1 C15 -6.08(17)
C7 C8 P1 C15 -178.4(2)
C14 C15 P1 C1 -51.4(2)
C10 C15 P1 C1 124.48(16)
C14 C15 P1 C21 78.7(2)
C10 C15 P1 C21 -105.44(16)
C14 C15 P1 C8 -171.5(2)
C10 C15 P1 C8 4.30(16)
